data_7159976
loop_
_publ_author_name
'Lakshman, Mahesh K.'
'Malinchak, Casina T.'
'Shank, Nathaniel'
'Neary, Michelle C.'
'Stahl, Lothar'

_publ_section_title
;
 Purinyl <i>N</i>-directed aroylation of 6-arylpurine ribo- and
 2'-deoxyribonucleosides, and mechanistic insights.
;
_journal_issue 33
_journal_name_full 'Organic &amp; biomolecular chemistry'
_journal_page_first 6718
_journal_page_last 6726
_journal_paper_doi 10.1039/d4ob00689e
_journal_volume 22
_journal_year 2024
_chemical_absolute_configuration ad
_chemical_formula_moiety 'C42 H63 Cl N4 O5 Si3'
_chemical_formula_sum 'C42 H63 Cl N4 O5 Si3'
_chemical_formula_weight 823.68
_space_group_crystal_system monoclinic
_space_group_IT_number 4
_space_group_name_Hall 'P 2yb'
_space_group_name_H-M_alt 'P 1 21 1'
_atom_sites_solution_hydrogens geom
_atom_sites_solution_primary dual
_atom_sites_solution_secondary difmap
_audit_creation_method SHELXL-2018/3
_audit_update_record
;
2024-02-16 deposited with the CCDC.	2024-06-13 downloaded from the CCDC.
;
_cell_angle_alpha 90
_cell_angle_beta 106.684(4)
_cell_angle_gamma 90
_cell_formula_units_Z 2
_cell_length_a 13.9738(7)
_cell_length_b 7.6693(4)
_cell_length_c 22.8201(14)
_cell_measurement_reflns_used 9972
_cell_measurement_temperature 100(2)
_cell_measurement_theta_max 67.40
_cell_measurement_theta_min 3.30
_cell_volume 2342.7(2)
_computing_cell_refinement 'Bruker SAINT'
_computing_data_collection 'Bruker APEX4'
_computing_data_reduction 'Bruker SAINT'
_computing_molecular_graphics 'Bruker SHELXTL'
_computing_publication_material 'Bruker SHELXTL'
_computing_structure_refinement 'SHELXL-2018/3 (Sheldrick, 2018)'
_computing_structure_solution 'SHELXT-2018 (Sheldrick 2015)'
_diffrn_ambient_temperature 100(2)
_diffrn_measured_fraction_theta_full 0.992
_diffrn_measured_fraction_theta_max 0.991
_diffrn_measurement_device_type 'Bruker D8 with PHOTON III detector'
_diffrn_measurement_method '\f and \w shutterless scans'
_diffrn_radiation_type CuK\a
_diffrn_radiation_wavelength 1.54178
_diffrn_reflns_av_R_equivalents 0.2150
_diffrn_reflns_av_unetI/netI 0.1037
_diffrn_reflns_Laue_measured_fraction_full 0.992
_diffrn_reflns_Laue_measured_fraction_max 0.991
_diffrn_reflns_limit_h_max 16
_diffrn_reflns_limit_h_min -16
_diffrn_reflns_limit_k_max 9
_diffrn_reflns_limit_k_min 0
_diffrn_reflns_limit_l_max 27
_diffrn_reflns_limit_l_min 0
_diffrn_reflns_number 66750
_diffrn_reflns_point_group_measured_fraction_full 0.536
_diffrn_reflns_point_group_measured_fraction_max 0.536
_diffrn_reflns_theta_full 67.679
_diffrn_reflns_theta_max 67.694
_diffrn_reflns_theta_min 2.021
_exptl_absorpt_coefficient_mu 1.808
_exptl_absorpt_correction_T_max 0.864248
_exptl_absorpt_correction_T_min 0.358408
_exptl_absorpt_correction_type empirical
_exptl_absorpt_process_details twinabs-2012/1
_exptl_crystal_colour colorless
_exptl_crystal_density_diffrn 1.168
_exptl_crystal_description needle
_exptl_crystal_F_000 884
_exptl_crystal_size_max 0.730
_exptl_crystal_size_mid 0.050
_exptl_crystal_size_min 0.020
_refine_diff_density_max 0.822
_refine_diff_density_min -0.627
_refine_diff_density_rms 0.146
_refine_ls_abs_structure_details
; 
No quotients, so Flack parameter determined by classical intensity fit 
;
_refine_ls_abs_structure_Flack 0.14(7)
_refine_ls_extinction_method none
_refine_ls_goodness_of_fit_ref 1.039
_refine_ls_hydrogen_treatment constr
_refine_ls_matrix_type full
_refine_ls_number_parameters 518
_refine_ls_number_reflns 4538
_refine_ls_number_restraints 328
_refine_ls_restrained_S_all 1.001
_refine_ls_R_factor_all 0.1502
_refine_ls_R_factor_gt 0.1290
_refine_ls_shift/su_max 0.000
_refine_ls_shift/su_mean 0.000
_refine_ls_structure_factor_coef Fsqd
_refine_ls_weighting_details 'w=1/[\s^2^(Fo^2^)+(0.1741P)^2^+17.0425P] where P=(Fo^2^+2Fc^2^)/3'
_refine_ls_weighting_scheme calc
_refine_ls_wR_factor_gt 0.3283
_refine_ls_wR_factor_ref 0.3493
_reflns_Friedel_coverage 0.000
_reflns_Friedel_fraction_full 0.000
_reflns_Friedel_fraction_max 0.000
_reflns_number_gt 3994
_reflns_number_total 4604
_reflns_threshold_expression 'I > 2\s(I)'
_cod_data_source_file d4ob00689e2.cif
_cod_data_source_block cm0525ta5
_cod_depositor_comments 'Adding full bibliography for 7159976--7159977.cif.'
_cod_original_sg_symbol_H-M 'P 21'
_cod_database_code 7159976
_shelx_shelxl_version_number 2018/3
_shelx_space_group_comment
; 
The symmetry employed for this shelxl refinement is uniquely defined 
by the following loop, which should always be used as a source of 
symmetry information in preference to the above space-group names. 
They are only intended as comments. 
;
_shelx_estimated_absorpt_t_min 0.352
_shelx_estimated_absorpt_t_max 0.965

loop_
_space_group_symop_operation_xyz
'x, y, z'
'-x, y+1/2, -z'

loop_
_atom_site_label
_atom_site_type_symbol
_atom_site_fract_x
_atom_site_fract_y
_atom_site_fract_z
_atom_site_U_iso_or_equiv
_atom_site_adp_type
_atom_site_occupancy
_atom_site_site_symmetry_order
_atom_site_calc_flag
_atom_site_refinement_flags_posn
_atom_site_refinement_flags_adp
_atom_site_refinement_flags_occupancy
_atom_site_disorder_assembly
_atom_site_disorder_group
Cl1 Cl 0.2308(3) 0.9131(8) 0.1794(2) 0.0593(12) Uani 1 1 d . . . . .
N1 N 0.4570(7) 0.1938(15) 0.3154(6) 0.030(3) Uani 1 1 d . . . . .
N2 N 0.5772(9) 0.173(2) 0.2579(6) 0.037(3) Uani 1 1 d . . . . .
N3 N 0.7336(7) 0.3132(15) 0.3112(5) 0.026(2) Uani 1 1 d . . . . .
N4 N 0.6976(8) 0.4025(15) 0.3969(5) 0.025(2) Uani 1 1 d . . . . .
O1 O 0.2353(7) 0.1841(18) 0.3380(5) 0.046(3) Uani 1 1 d . . . . .
O2 O 0.8864(7) 0.2464(12) 0.2957(5) 0.030(2) Uani 1 1 d . . . . .
O3 O 0.9619(6) 0.5821(16) 0.3410(4) 0.035(2) Uani 1 1 d . . . . .
O4 O 0.8712(7) 0.3121(15) 0.1666(5) 0.042(2) Uani 1 1 d D . . . .
O5 O 0.7078(8) 0.4989(16) 0.1843(5) 0.043(3) Uani 1 1 d . . . . .
Si1 Si 0.9941(2) 0.7864(5) 0.35818(17) 0.0256(8) Uani 1 1 d . . . . .
Si2 Si 0.8389(3) 0.3301(6) 0.0920(2) 0.0352(11) Uani 0.892(8) 1 d D U P A 1
C31 C 0.7115(14) 0.240(3) 0.0605(10) 0.062(6) Uani 0.892(8) 1 d D U P A 1
H31A H 0.691174 0.249416 0.015834 0.094 Uiso 0.892(8) 1 calc R U P A 1
H31B H 0.711307 0.116533 0.072138 0.094 Uiso 0.892(8) 1 calc R U P A 1
H31C H 0.664690 0.304722 0.076990 0.094 Uiso 0.892(8) 1 calc R U P A 1
C32 C 0.8427(18) 0.562(3) 0.0707(11) 0.058(5) Uani 0.892(8) 1 d D U P A 1
H32A H 0.823340 0.572428 0.026033 0.086 Uiso 0.892(8) 1 calc R U P A 1
H32B H 0.796129 0.628755 0.086860 0.086 Uiso 0.892(8) 1 calc R U P A 1
H32C H 0.910517 0.607124 0.087911 0.086 Uiso 0.892(8) 1 calc R U P A 1
C33 C 0.9268(15) 0.203(3) 0.0647(9) 0.051(3) Uani 0.892(8) 1 d D U P A 1
C34 C 0.8991(19) 0.208(4) -0.0055(10) 0.068(5) Uani 0.892(8) 1 d D U P A 1
H34A H 0.830277 0.167275 -0.022645 0.101 Uiso 0.892(8) 1 calc R U P A 1
H34B H 0.904913 0.327859 -0.018946 0.101 Uiso 0.892(8) 1 calc R U P A 1
H34C H 0.944521 0.132270 -0.019560 0.101 Uiso 0.892(8) 1 calc R U P A 1
C35 C 0.9299(19) 0.008(3) 0.0856(11) 0.061(5) Uani 0.892(8) 1 d D U P A 1
H35A H 0.863011 -0.042949 0.070539 0.091 Uiso 0.892(8) 1 calc R U P A 1
H35B H 0.976435 -0.057386 0.068844 0.091 Uiso 0.892(8) 1 calc R U P A 1
H35C H 0.952344 0.002034 0.130331 0.091 Uiso 0.892(8) 1 calc R U P A 1
C36 C 1.0339(14) 0.266(3) 0.0905(10) 0.050(4) Uani 0.892(8) 1 d D U P A 1
H36A H 1.052435 0.263526 0.135337 0.075 Uiso 0.892(8) 1 calc R U P A 1
H36B H 1.078841 0.190399 0.076151 0.075 Uiso 0.892(8) 1 calc R U P A 1
H36C H 1.039233 0.385988 0.076765 0.075 Uiso 0.892(8) 1 calc R U P A 1
Si2A Si 0.887(3) 0.427(5) 0.0922(16) 0.0352(11) Uani 0.108(8) 1 d D U P A 2
C31A C 0.769(5) 0.529(12) 0.047(4) 0.062(6) Uani 0.108(8) 1 d D . P A 2
H31D H 0.749413 0.621324 0.070501 0.094 Uiso 0.108(8) 1 calc R U P A 2
H31E H 0.777933 0.578016 0.008984 0.094 Uiso 0.108(8) 1 calc R U P A 2
H31F H 0.715746 0.440086 0.035981 0.094 Uiso 0.108(8) 1 calc R U P A 2
C32A C 0.987(6) 0.594(9) 0.112(4) 0.058(5) Uani 0.108(8) 1 d D U P A 2
H32D H 0.968461 0.687086 0.135851 0.086 Uiso 0.108(8) 1 calc R U P A 2
H32E H 1.049599 0.539827 0.135845 0.086 Uiso 0.108(8) 1 calc R U P A 2
H32F H 0.996285 0.643063 0.074163 0.086 Uiso 0.108(8) 1 calc R U P A 2
C33A C 0.922(5) 0.255(8) 0.048(3) 0.051(3) Uani 0.108(8) 1 d D U P A 2
C34A C 0.883(11) 0.298(18) -0.021(3) 0.068(5) Uani 0.108(8) 1 d D U P A 2
H34D H 0.810507 0.315682 -0.032013 0.101 Uiso 0.108(8) 1 calc R U P A 2
H34E H 0.915161 0.405243 -0.029225 0.101 Uiso 0.108(8) 1 calc R U P A 2
H34F H 0.898557 0.201972 -0.044643 0.101 Uiso 0.108(8) 1 calc R U P A 2
C35A C 0.878(11) 0.076(9) 0.060(7) 0.061(5) Uani 0.108(8) 1 d D U P A 2
H35D H 0.804940 0.083996 0.049153 0.091 Uiso 0.108(8) 1 calc R U P A 2
H35E H 0.896197 -0.014038 0.034097 0.091 Uiso 0.108(8) 1 calc R U P A 2
H35F H 0.904913 0.044148 0.102782 0.091 Uiso 0.108(8) 1 calc R U P A 2
C36A C 1.034(6) 0.229(15) 0.065(7) 0.050(4) Uani 0.108(8) 1 d D U P A 2
H36D H 1.059252 0.200956 0.108766 0.075 Uiso 0.108(8) 1 calc R U P A 2
H36E H 1.049780 0.132122 0.041131 0.075 Uiso 0.108(8) 1 calc R U P A 2
H36F H 1.066384 0.335393 0.056549 0.075 Uiso 0.108(8) 1 calc R U P A 2
Si3 Si 0.6389(3) 0.6753(8) 0.1842(2) 0.0481(12) Uani 1 1 d . . . . .
C1 C 0.2560(11) 0.731(3) 0.2269(7) 0.048(5) Uani 1 1 d . . . . .
C2 C 0.3203(11) 0.7528(19) 0.2873(8) 0.040(4) Uani 1 1 d . . . . .
H2A H 0.350251 0.862156 0.301102 0.048 Uiso 1 1 calc R U . . .
C3 C 0.3373(10) 0.6093(19) 0.3248(7) 0.031(3) Uani 1 1 d . . . . .
H3A H 0.381710 0.618583 0.364937 0.037 Uiso 1 1 calc R U . . .
C4 C 0.2918(9) 0.4535(18) 0.3057(7) 0.029(3) Uani 1 1 d . . . . .
C5 C 0.2306(11) 0.434(3) 0.2458(7) 0.043(4) Uani 1 1 d . . . . .
H5A H 0.200636 0.324631 0.232305 0.052 Uiso 1 1 calc R U . . .
C6 C 0.2135(12) 0.574(3) 0.2062(8) 0.046(4) Uani 1 1 d . . . . .
H6A H 0.172942 0.561612 0.165177 0.055 Uiso 1 1 calc R U . . .
C7 C 0.3004(10) 0.293(2) 0.3497(7) 0.034(3) Uani 1 1 d . . . . .
C8 C 0.3790(9) 0.3063(19) 0.4093(6) 0.031(3) Uani 1 1 d . . . . .
C9 C 0.3472(10) 0.3174(18) 0.4608(7) 0.035(3) Uani 1 1 d . . . . .
H9A H 0.277962 0.304532 0.456810 0.042 Uiso 1 1 calc R U . . .
C10 C 0.4123(12) 0.3468(19) 0.5184(7) 0.038(3) Uani 1 1 d . . . . .
C11 C 0.5133(11) 0.365(2) 0.5235(6) 0.041(4) Uani 1 1 d . . . . .
H11A H 0.559768 0.387078 0.562273 0.049 Uiso 1 1 calc R U . . .
C12 C 0.5461(10) 0.352(2) 0.4714(7) 0.038(4) Uani 1 1 d . . . . .
H12A H 0.614984 0.368989 0.475356 0.046 Uiso 1 1 calc R U . . .
C13 C 0.4828(9) 0.316(2) 0.4151(6) 0.032(3) Uani 1 1 d . . . . .
C14 C 0.3759(13) 0.355(2) 0.5747(7) 0.044(4) Uani 1 1 d . . . . .
H14A H 0.351132 0.239876 0.582238 0.066 Uiso 1 1 calc R U . . .
H14B H 0.321809 0.440482 0.568318 0.066 Uiso 1 1 calc R U . . .
H14C H 0.431158 0.389372 0.610100 0.066 Uiso 1 1 calc R U . . .
C15 C 0.5202(9) 0.276(2) 0.3633(6) 0.031(3) Uani 1 1 d . . . . .
C16 C 0.4885(11) 0.150(3) 0.2677(7) 0.044(4) Uani 1 1 d . . . . .
H16A H 0.440308 0.092035 0.235537 0.053 Uiso 1 1 calc R U . . .
C17 C 0.6365(9) 0.2603(17) 0.3059(6) 0.0277(19) Uani 1 1 d . . . . .
C18 C 0.7650(9) 0.401(2) 0.3666(6) 0.034(3) Uani 1 1 d . . . . .
H18A H 0.828718 0.454779 0.381205 0.041 Uiso 1 1 calc R U . . .
C19 C 0.6157(9) 0.3134(17) 0.3583(6) 0.0277(19) Uani 1 1 d . U . . .
C20 C 0.7875(9) 0.304(2) 0.2661(7) 0.033(3) Uani 1 1 d . . . . .
H20A H 0.754659 0.213305 0.235381 0.040 Uiso 1 1 calc R U . . .
C21 C 0.7949(10) 0.4672(19) 0.2320(6) 0.030(3) Uani 1 1 d . . . . .
H21A H 0.806835 0.567784 0.261063 0.036 Uiso 1 1 calc R U . . .
C22 C 0.8904(11) 0.4302(19) 0.2149(6) 0.034(3) Uani 1 1 d . . . . .
H22A H 0.921582 0.539765 0.205229 0.040 Uiso 1 1 calc R U . . .
C23 C 0.9556(10) 0.343(2) 0.2719(6) 0.035(3) Uani 1 1 d . . . . .
H23A H 0.998923 0.256594 0.258810 0.041 Uiso 1 1 calc R U . . .
C24 C 1.0233(11) 0.459(3) 0.3202(8) 0.046(4) Uani 1 1 d . . . . .
H24A H 1.062385 0.387732 0.355021 0.056 Uiso 1 1 calc R U . . .
H24B H 1.070559 0.522170 0.302735 0.056 Uiso 1 1 calc R U . . .
C25 C 1.0318(11) 0.892(2) 0.2939(7) 0.043(4) Uani 1 1 d . . . . .
H25A H 0.972862 0.943917 0.264788 0.064 Uiso 1 1 calc R U . . .
H25B H 1.061012 0.804665 0.272919 0.064 Uiso 1 1 calc R U . . .
H25C H 1.081121 0.983900 0.310371 0.064 Uiso 1 1 calc R U . . .
C26 C 0.8778(10) 0.882(2) 0.3699(8) 0.041(4) Uani 1 1 d . . . . .
H26A H 0.821172 0.858441 0.333914 0.062 Uiso 1 1 calc R U . . .
H26B H 0.886117 1.008020 0.375986 0.062 Uiso 1 1 calc R U . . .
H26C H 0.865116 0.828909 0.406099 0.062 Uiso 1 1 calc R U . . .
C27 C 1.1017(9) 0.808(3) 0.4314(6) 0.039(4) Uani 1 1 d . . . . .
C28 C 1.1927(13) 0.725(3) 0.4200(10) 0.068(6) Uani 1 1 d . . . . .
H28A H 1.238799 0.816588 0.415055 0.102 Uiso 1 1 calc R U . . .
H28B H 1.172345 0.654433 0.382668 0.102 Uiso 1 1 calc R U . . .
H28C H 1.226086 0.650800 0.454748 0.102 Uiso 1 1 calc R U . . .
C29 C 1.0711(18) 0.716(3) 0.4817(9) 0.085(9) Uani 1 1 d . . . . .
H29A H 1.130914 0.677378 0.513393 0.127 Uiso 1 1 calc R U . . .
H29B H 1.029853 0.614222 0.464749 0.127 Uiso 1 1 calc R U . . .
H29C H 1.032720 0.795947 0.499679 0.127 Uiso 1 1 calc R U . . .
C30 C 1.1243(11) 0.995(2) 0.4484(7) 0.042(4) Uani 1 1 d . . . . .
H30A H 1.175477 1.001635 0.487983 0.063 Uiso 1 1 calc R U . . .
H30B H 1.063378 1.053325 0.451168 0.063 Uiso 1 1 calc R U . . .
H30C H 1.148751 1.052279 0.417084 0.063 Uiso 1 1 calc R U . . .
C37 C 0.7170(17) 0.871(3) 0.1792(10) 0.068(6) Uani 1 1 d . . . . .
H37A H 0.774685 0.876372 0.215784 0.103 Uiso 1 1 calc R U . . .
H37B H 0.676834 0.976839 0.176591 0.103 Uiso 1 1 calc R U . . .
H37C H 0.740381 0.861469 0.142761 0.103 Uiso 1 1 calc R U . . .
C38 C 0.5993(14) 0.690(3) 0.2558(9) 0.058(3) Uani 1 1 d . . . . .
H38A H 0.542950 0.610874 0.252729 0.087 Uiso 1 1 calc R U . . .
H38B H 0.578964 0.809754 0.261128 0.087 Uiso 1 1 calc R U . . .
H38C H 0.655235 0.656699 0.290986 0.087 Uiso 1 1 calc R U . . .
C39 C 0.5230(14) 0.661(3) 0.1167(9) 0.058(3) Uani 1 1 d . U . . .
C40 C 0.4555(18) 0.818(4) 0.1188(10) 0.099(11) Uani 1 1 d . . . . .
H40A H 0.399491 0.820475 0.081288 0.148 Uiso 1 1 calc R U . . .
H40B H 0.494206 0.925686 0.122046 0.148 Uiso 1 1 calc R U . . .
H40C H 0.429796 0.806987 0.154302 0.148 Uiso 1 1 calc R U . . .
C41 C 0.560(2) 0.664(5) 0.0574(11) 0.118(13) Uani 1 1 d . . . . .
H41A H 0.501942 0.653476 0.021022 0.177 Uiso 1 1 calc R U . . .
H41B H 0.605449 0.566447 0.058619 0.177 Uiso 1 1 calc R U . . .
H41C H 0.594308 0.774183 0.055617 0.177 Uiso 1 1 calc R U . . .
C42 C 0.4745(16) 0.488(5) 0.1176(10) 0.097(11) Uani 1 1 d . . . . .
H42A H 0.426030 0.466548 0.077686 0.146 Uiso 1 1 calc R U . . .
H42B H 0.440067 0.487838 0.149428 0.146 Uiso 1 1 calc R U . . .
H42C H 0.525478 0.396481 0.126164 0.146 Uiso 1 1 calc R U . . .

loop_
_atom_site_aniso_label
_atom_site_aniso_U_11
_atom_site_aniso_U_22
_atom_site_aniso_U_33
_atom_site_aniso_U_23
_atom_site_aniso_U_13
_atom_site_aniso_U_12
Cl1 0.054(2) 0.061(3) 0.056(2) 0.013(2) 0.0048(19) 0.008(2)
N1 0.020(5) 0.015(5) 0.056(7) 0.001(5) 0.013(5) 0.002(4)
N2 0.030(6) 0.044(8) 0.041(6) -0.015(6) 0.017(5) -0.003(6)
N3 0.023(5) 0.024(6) 0.031(5) 0.004(5) 0.009(4) -0.002(5)
N4 0.032(5) 0.013(5) 0.032(5) 0.003(4) 0.014(4) 0.000(4)
O1 0.034(5) 0.051(7) 0.054(6) 0.004(6) 0.014(5) -0.022(5)
O2 0.031(4) 0.013(5) 0.053(6) 0.005(4) 0.021(4) 0.007(4)
O3 0.013(4) 0.054(7) 0.036(5) -0.006(5) 0.003(4) -0.003(4)
O4 0.043(5) 0.029(6) 0.061(6) -0.007(5) 0.029(5) 0.009(5)
O5 0.042(6) 0.047(7) 0.036(5) -0.001(5) 0.006(5) 0.002(5)
Si1 0.0220(15) 0.0185(18) 0.0382(18) 0.0018(15) 0.0115(13) -0.0006(14)
Si2 0.044(2) 0.023(2) 0.044(2) -0.0012(19) 0.022(2) 0.0058(19)
C31 0.051(9) 0.074(15) 0.060(12) -0.001(11) 0.013(9) 0.004(10)
C32 0.073(12) 0.038(9) 0.071(12) 0.012(9) 0.036(10) 0.018(8)
C33 0.066(7) 0.038(7) 0.060(8) -0.002(6) 0.038(6) 0.007(6)
C34 0.090(12) 0.063(14) 0.060(8) -0.008(8) 0.037(8) 0.021(12)
C35 0.083(12) 0.026(8) 0.090(13) -0.018(8) 0.049(11) 0.005(7)
C36 0.066(7) 0.022(8) 0.073(11) -0.010(8) 0.039(7) 0.011(6)
Si2A 0.044(2) 0.023(2) 0.044(2) -0.0012(19) 0.022(2) 0.0058(19)
C31A 0.051(9) 0.074(15) 0.060(12) -0.001(11) 0.013(9) 0.004(10)
C32A 0.073(12) 0.038(9) 0.071(12) 0.012(9) 0.036(10) 0.018(8)
C33A 0.066(7) 0.038(7) 0.060(8) -0.002(6) 0.038(6) 0.007(6)
C34A 0.090(12) 0.063(14) 0.060(8) -0.008(8) 0.037(8) 0.021(12)
C35A 0.083(12) 0.026(8) 0.090(13) -0.018(8) 0.049(11) 0.005(7)
C36A 0.066(7) 0.022(8) 0.073(11) -0.010(8) 0.039(7) 0.011(6)
Si3 0.047(2) 0.058(3) 0.039(2) 0.001(2) 0.0118(18) 0.018(2)
C1 0.030(7) 0.073(14) 0.039(8) 0.001(8) 0.008(6) 0.014(8)
C2 0.041(8) 0.014(7) 0.062(10) -0.009(7) 0.012(7) -0.009(6)
C3 0.031(7) 0.018(7) 0.045(8) 0.003(6) 0.013(6) -0.004(6)
C4 0.022(6) 0.017(7) 0.048(8) 0.006(6) 0.010(6) 0.010(5)
C5 0.034(7) 0.044(10) 0.053(9) 0.003(8) 0.015(7) 0.001(7)
C6 0.042(8) 0.046(10) 0.043(8) 0.000(8) 0.002(7) 0.001(8)
C7 0.030(6) 0.023(7) 0.054(8) 0.004(7) 0.021(6) 0.004(6)
C8 0.025(6) 0.021(7) 0.053(8) -0.004(6) 0.021(6) -0.003(6)
C9 0.041(7) 0.013(7) 0.060(9) 0.007(7) 0.031(7) -0.005(6)
C10 0.052(8) 0.018(7) 0.056(9) 0.007(6) 0.033(8) 0.000(6)
C11 0.038(7) 0.056(11) 0.025(6) 0.010(7) 0.002(6) 0.000(7)
C12 0.029(6) 0.050(10) 0.040(7) 0.009(7) 0.018(6) -0.003(7)
C13 0.031(6) 0.030(8) 0.041(7) 0.009(7) 0.017(6) 0.011(6)
C14 0.057(9) 0.035(9) 0.051(9) -0.007(7) 0.034(8) -0.011(7)
C15 0.021(6) 0.031(8) 0.040(7) 0.006(6) 0.010(5) -0.001(6)
C16 0.029(7) 0.058(11) 0.044(8) -0.013(8) 0.010(6) -0.014(7)
C17 0.027(4) 0.012(4) 0.047(5) 0.005(4) 0.015(4) -0.007(4)
C18 0.026(6) 0.045(9) 0.032(7) 0.005(7) 0.009(5) -0.001(7)
C19 0.027(4) 0.012(4) 0.047(5) 0.005(4) 0.015(4) -0.007(4)
C20 0.029(6) 0.030(8) 0.046(7) -0.005(7) 0.018(6) 0.005(6)
C21 0.032(6) 0.019(7) 0.041(7) -0.005(6) 0.013(6) 0.000(6)
C22 0.045(7) 0.020(7) 0.044(7) -0.011(6) 0.025(6) 0.000(6)
C23 0.034(7) 0.034(8) 0.042(7) 0.001(6) 0.020(6) 0.011(6)
C24 0.034(7) 0.051(11) 0.056(9) -0.008(8) 0.015(7) 0.007(7)
C25 0.039(7) 0.044(10) 0.051(9) 0.007(8) 0.020(7) -0.006(7)
C26 0.030(7) 0.032(9) 0.064(10) -0.007(8) 0.018(7) -0.004(6)
C27 0.016(5) 0.067(11) 0.026(6) -0.005(7) -0.009(5) 0.001(7)
C28 0.039(9) 0.071(15) 0.080(14) -0.009(12) -0.004(9) 0.011(10)
C29 0.102(16) 0.081(18) 0.055(11) 0.004(11) -0.002(11) -0.075(15)
C30 0.032(7) 0.044(10) 0.046(8) -0.008(8) 0.005(6) -0.002(7)
C37 0.079(13) 0.067(16) 0.068(12) 0.003(11) 0.035(11) 0.015(12)
C38 0.047(7) 0.061(9) 0.062(8) 0.008(7) 0.010(6) 0.026(7)
C39 0.047(7) 0.061(9) 0.062(8) 0.008(7) 0.010(6) 0.026(7)
C40 0.078(14) 0.12(2) 0.068(13) -0.027(15) -0.022(11) 0.085(17)
C41 0.14(2) 0.15(3) 0.065(14) 0.019(17) 0.029(15) 0.10(2)
C42 0.044(10) 0.18(3) 0.051(11) 0.001(17) -0.013(9) 0.007(16)

loop_
_atom_type_symbol
_atom_type_description
_atom_type_scat_dispersion_real
_atom_type_scat_dispersion_imag
_atom_type_scat_source
C C 0.0181 0.0091 'International Tables Vol C Tables 4.2.6.8 and 6.1.1.4'
H H 0.0000 0.0000 'International Tables Vol C Tables 4.2.6.8 and 6.1.1.4'
N N 0.0311 0.0180 'International Tables Vol C Tables 4.2.6.8 and 6.1.1.4'
O O 0.0492 0.0322 'International Tables Vol C Tables 4.2.6.8 and 6.1.1.4'
Si Si 0.2541 0.3302 'International Tables Vol C Tables 4.2.6.8 and 6.1.1.4'
Cl Cl 0.3639 0.7018 'International Tables Vol C Tables 4.2.6.8 and 6.1.1.4'

loop_
_geom_angle_atom_site_label_1
_geom_angle_atom_site_label_2
_geom_angle_atom_site_label_3
_geom_angle
_geom_angle_site_symmetry_1
_geom_angle_site_symmetry_3
_geom_angle_publ_flag
C16 N1 C15 119.3(11) . . ?
C16 N2 C17 108.4(12) . . ?
C18 N3 C17 105.4(10) . . ?
C18 N3 C20 125.5(11) . . ?
C17 N3 C20 128.5(11) . . ?
C18 N4 C19 104.1(11) . . ?
C20 O2 C23 109.0(10) . . ?
C24 O3 Si1 123.6(9) . . ?
C22 O4 Si2 134.6(11) . . ?
C22 O4 Si2A 110.3(14) . . ?
C21 O5 Si3 121.1(10) . . ?
O3 Si1 C26 102.6(6) . . ?
O3 Si1 C25 110.1(7) . . ?
C26 Si1 C25 113.1(8) . . ?
O3 Si1 C27 112.5(7) . . ?
C26 Si1 C27 109.9(7) . . ?
C25 Si1 C27 108.6(7) . . ?
O4 Si2 C33 107.4(8) . . ?
O4 Si2 C32 109.5(9) . . ?
C33 Si2 C32 110.8(9) . . ?
O4 Si2 C31 108.6(8) . . ?
C33 Si2 C31 109.6(10) . . ?
C32 Si2 C31 110.8(11) . . ?
C36 C33 C34 108.7(16) . . ?
C36 C33 C35 104.5(18) . . ?
C34 C33 C35 108.6(17) . . ?
C36 C33 Si2 112.4(13) . . ?
C34 C33 Si2 110.5(15) . . ?
C35 C33 Si2 111.9(13) . . ?
C33A Si2A C31A 109(2) . . ?
C33A Si2A C32A 109(2) . . ?
C31A Si2A C32A 110(3) . . ?
C33A Si2A O4 106(3) . . ?
C31A Si2A O4 112(3) . . ?
C32A Si2A O4 111(3) . . ?
C36A C33A C34A 109(3) . . ?
C36A C33A C35A 105(3) . . ?
C34A C33A C35A 109(3) . . ?
C36A C33A Si2A 112(3) . . ?
C34A C33A Si2A 110(3) . . ?
C35A C33A Si2A 111(3) . . ?
O5 Si3 C38 111.4(8) . . ?
O5 Si3 C37 107.7(7) . . ?
C38 Si3 C37 109.1(10) . . ?
O5 Si3 C39 108.4(8) . . ?
C38 Si3 C39 108.4(9) . . ?
C37 Si3 C39 112.0(10) . . ?
C6 C1 C2 122.0(17) . . ?
C6 C1 Cl1 120.1(12) . . ?
C2 C1 Cl1 118.0(15) . . ?
C3 C2 C1 117.3(14) . . ?
C4 C3 C2 121.4(13) . . ?
C3 C4 C5 120.2(14) . . ?
C3 C4 C7 122.6(13) . . ?
C5 C4 C7 117.1(13) . . ?
C6 C5 C4 120.1(16) . . ?
C1 C6 C5 118.9(15) . . ?
O1 C7 C8 124.2(13) . . ?
O1 C7 C4 119.1(13) . . ?
C8 C7 C4 115.6(12) . . ?
C9 C8 C13 119.3(13) . . ?
C9 C8 C7 116.9(11) . . ?
C13 C8 C7 123.8(12) . . ?
C8 C9 C10 122.4(12) . . ?
C9 C10 C11 118.1(12) . . ?
C9 C10 C14 121.6(14) . . ?
C11 C10 C14 120.3(15) . . ?
C10 C11 C12 119.7(14) . . ?
C13 C12 C11 122.4(13) . . ?
C12 C13 C8 117.9(12) . . ?
C12 C13 C15 121.5(11) . . ?
C8 C13 C15 120.5(13) . . ?
N1 C15 C19 116.6(12) . . ?
N1 C15 C13 117.0(11) . . ?
C19 C15 C13 126.4(13) . . ?
N1 C16 N2 130.1(14) . . ?
N2 C17 C19 128.5(11) . . ?
N2 C17 N3 124.9(12) . . ?
C19 C17 N3 106.6(11) . . ?
N4 C18 N3 113.2(12) . . ?
C17 C19 C15 117.1(12) . . ?
C17 C19 N4 110.6(10) . . ?
C15 C19 N4 132.3(12) . . ?
O2 C20 N3 108.1(11) . . ?
O2 C20 C21 107.7(11) . . ?
N3 C20 C21 117.4(12) . . ?
O5 C21 C20 112.0(12) . . ?
O5 C21 C22 117.7(12) . . ?
C20 C21 C22 100.0(11) . . ?
O4 C22 C23 109.0(12) . . ?
O4 C22 C21 109.9(11) . . ?
C23 C22 C21 102.6(11) . . ?
O2 C23 C22 104.4(10) . . ?
O2 C23 C24 111.9(12) . . ?
C22 C23 C24 117.4(14) . . ?
O3 C24 C23 108.4(11) . . ?
C30 C27 C28 108.8(14) . . ?
C30 C27 C29 109.6(15) . . ?
C28 C27 C29 111.8(19) . . ?
C30 C27 Si1 111.3(12) . . ?
C28 C27 Si1 107.8(11) . . ?
C29 C27 Si1 107.5(11) . . ?
C42 C39 C40 114.2(19) . . ?
C42 C39 C41 107(2) . . ?
C40 C39 C41 112(2) . . ?
C42 C39 Si3 109.1(14) . . ?
C40 C39 Si3 108.6(15) . . ?
C41 C39 Si3 106.5(16) . . ?

loop_
_geom_bond_atom_site_label_1
_geom_bond_atom_site_label_2
_geom_bond_distance
_geom_bond_site_symmetry_2
_geom_bond_publ_flag
Cl1 C1 1.74(2) . ?
N1 C16 1.331(19) . ?
N1 C15 1.347(18) . ?
N2 C16 1.333(18) . ?
N2 C17 1.346(19) . ?
N3 C18 1.388(18) . ?
N3 C17 1.389(15) . ?
N3 C20 1.441(16) . ?
N4 C18 1.320(16) . ?
N4 C19 1.405(17) . ?
O1 C7 1.208(18) . ?
O2 C20 1.424(16) . ?
O2 C23 1.442(16) . ?
O3 C24 1.442(18) . ?
O3 Si1 1.646(12) . ?
O4 C22 1.392(17) . ?
O4 Si2 1.637(12) . ?
O4 Si2A 1.98(4) . ?
O5 C21 1.402(17) . ?
O5 Si3 1.659(12) . ?
Si1 C26 1.870(14) . ?
Si1 C25 1.881(15) . ?
Si1 C27 1.907(12) . ?
Si2 C33 1.814(18) . ?
Si2 C32 1.85(2) . ?
Si2 C31 1.85(2) . ?
C33 C36 1.52(3) . ?
C33 C34 1.54(3) . ?
C33 C35 1.56(3) . ?
Si2A C33A 1.81(3) . ?
Si2A C31A 1.85(3) . ?
Si2A C32A 1.86(3) . ?
C33A C36A 1.52(3) . ?
C33A C34A 1.54(3) . ?
C33A C35A 1.56(4) . ?
Si3 C38 1.873(19) . ?
Si3 C37 1.88(2) . ?
Si3 C39 1.89(2) . ?
C1 C6 1.37(3) . ?
C1 C2 1.42(2) . ?
C2 C3 1.37(2) . ?
C3 C4 1.36(2) . ?
C4 C5 1.40(2) . ?
C4 C7 1.570(19) . ?
C5 C6 1.38(2) . ?
C7 C8 1.48(2) . ?
C8 C9 1.374(19) . ?
C8 C13 1.420(17) . ?
C9 C10 1.38(2) . ?
C10 C11 1.39(2) . ?
C10 C14 1.513(19) . ?
C11 C12 1.39(2) . ?
C12 C13 1.36(2) . ?
C13 C15 1.456(18) . ?
C15 C19 1.402(16) . ?
C17 C19 1.370(19) . ?
C20 C21 1.49(2) . ?
C21 C22 1.520(18) . ?
C22 C23 1.51(2) . ?
C23 C24 1.52(2) . ?
C27 C30 1.50(3) . ?
C27 C28 1.51(2) . ?
C27 C29 1.51(2) . ?
C39 C42 1.49(4) . ?
C39 C40 1.54(3) . ?
C39 C41 1.58(3) . ?

loop_
_geom_torsion_atom_site_label_1
_geom_torsion_atom_site_label_2
_geom_torsion_atom_site_label_3
_geom_torsion_atom_site_label_4
_geom_torsion
_geom_torsion_site_symmetry_1
_geom_torsion_site_symmetry_2
_geom_torsion_site_symmetry_3
_geom_torsion_site_symmetry_4
_geom_torsion_publ_flag
C24 O3 Si1 C26 171.9(12) . . . . ?
C24 O3 Si1 C25 51.2(13) . . . . ?
C24 O3 Si1 C27 -70.1(12) . . . . ?
C22 O4 Si2 C33 127.7(13) . . . . ?
C22 O4 Si2 C32 7.3(15) . . . . ?
C22 O4 Si2 C31 -113.8(14) . . . . ?
O4 Si2 C33 C36 -60.3(16) . . . . ?
C32 Si2 C33 C36 59.3(18) . . . . ?
C31 Si2 C33 C36 -178.1(15) . . . . ?
O4 Si2 C33 C34 178.0(14) . . . . ?
C32 Si2 C33 C34 -62.4(18) . . . . ?
C31 Si2 C33 C34 60.3(18) . . . . ?
O4 Si2 C33 C35 56.9(18) . . . . ?
C32 Si2 C33 C35 176.5(16) . . . . ?
C31 Si2 C33 C35 -60.9(19) . . . . ?
C31A Si2A C33A C36A 151(6) . . . . ?
C32A Si2A C33A C36A 31(6) . . . . ?
O4 Si2A C33A C36A -88(6) . . . . ?
C31A Si2A C33A C34A 29(6) . . . . ?
C32A Si2A C33A C34A -91(6) . . . . ?
O4 Si2A C33A C34A 150(6) . . . . ?
C31A Si2A C33A C35A -91(7) . . . . ?
C32A Si2A C33A C35A 149(6) . . . . ?
O4 Si2A C33A C35A 29(6) . . . . ?
C21 O5 Si3 C38 -56.0(14) . . . . ?
C21 O5 Si3 C37 63.6(13) . . . . ?
C21 O5 Si3 C39 -175.1(12) . . . . ?
C6 C1 C2 C3 -1(2) . . . . ?
Cl1 C1 C2 C3 178.2(11) . . . . ?
C1 C2 C3 C4 -2(2) . . . . ?
C2 C3 C4 C5 4(2) . . . . ?
C2 C3 C4 C7 -173.1(12) . . . . ?
C3 C4 C5 C6 -2(2) . . . . ?
C7 C4 C5 C6 175.0(13) . . . . ?
C2 C1 C6 C5 3(2) . . . . ?
Cl1 C1 C6 C5 -176.6(12) . . . . ?
C4 C5 C6 C1 -1(2) . . . . ?
C3 C4 C7 O1 154.9(13) . . . . ?
C5 C4 C7 O1 -21.9(18) . . . . ?
C3 C4 C7 C8 -13.4(17) . . . . ?
C5 C4 C7 C8 169.8(12) . . . . ?
O1 C7 C8 C9 -54(2) . . . . ?
C4 C7 C8 C9 113.3(14) . . . . ?
O1 C7 C8 C13 128.8(16) . . . . ?
C4 C7 C8 C13 -63.5(19) . . . . ?
C13 C8 C9 C10 3(2) . . . . ?
C7 C8 C9 C10 -173.8(14) . . . . ?
C8 C9 C10 C11 0(2) . . . . ?
C8 C9 C10 C14 -178.7(14) . . . . ?
C9 C10 C11 C12 -1(2) . . . . ?
C14 C10 C11 C12 178.0(16) . . . . ?
C10 C11 C12 C13 -2(3) . . . . ?
C11 C12 C13 C8 5(3) . . . . ?
C11 C12 C13 C15 -170.0(16) . . . . ?
C9 C8 C13 C12 -6(2) . . . . ?
C7 C8 C13 C12 171.1(15) . . . . ?
C9 C8 C13 C15 169.5(14) . . . . ?
C7 C8 C13 C15 -14(2) . . . . ?
C16 N1 C15 C19 2(2) . . . . ?
C16 N1 C15 C13 -178.2(14) . . . . ?
C12 C13 C15 N1 161.1(15) . . . . ?
C8 C13 C15 N1 -14(2) . . . . ?
C12 C13 C15 C19 -19(2) . . . . ?
C8 C13 C15 C19 166.1(14) . . . . ?
C15 N1 C16 N2 0(3) . . . . ?
C17 N2 C16 N1 -2(3) . . . . ?
C16 N2 C17 C19 2(2) . . . . ?
C16 N2 C17 N3 -178.0(15) . . . . ?
C18 N3 C17 N2 178.5(14) . . . . ?
C20 N3 C17 N2 7(2) . . . . ?
C18 N3 C17 C19 -1.7(15) . . . . ?
C20 N3 C17 C19 -173.4(13) . . . . ?
C19 N4 C18 N3 -1.4(16) . . . . ?
C17 N3 C18 N4 2.1(17) . . . . ?
C20 N3 C18 N4 174.1(13) . . . . ?
N2 C17 C19 C15 -1(2) . . . . ?
N3 C17 C19 C15 179.4(12) . . . . ?
N2 C17 C19 N4 -179.3(14) . . . . ?
N3 C17 C19 N4 1.0(15) . . . . ?
N1 C15 C19 C17 -1(2) . . . . ?
C13 C15 C19 C17 178.7(14) . . . . ?
N1 C15 C19 N4 176.6(14) . . . . ?
C13 C15 C19 N4 -3(3) . . . . ?
C18 N4 C19 C17 0.3(16) . . . . ?
C18 N4 C19 C15 -177.8(15) . . . . ?
C23 O2 C20 N3 -139.9(12) . . . . ?
C23 O2 C20 C21 -12.1(14) . . . . ?
C18 N3 C20 O2 52.3(18) . . . . ?
C17 N3 C20 O2 -137.5(13) . . . . ?
C18 N3 C20 C21 -69.7(18) . . . . ?
C17 N3 C20 C21 100.4(17) . . . . ?
Si3 O5 C21 C20 117.2(11) . . . . ?
Si3 O5 C21 C22 -127.7(11) . . . . ?
O2 C20 C21 O5 157.8(11) . . . . ?
N3 C20 C21 O5 -80.1(15) . . . . ?
O2 C20 C21 C22 32.3(13) . . . . ?
N3 C20 C21 C22 154.5(11) . . . . ?
Si2 O4 C22 C23 -157.3(10) . . . . ?
Si2A O4 C22 C23 -135.7(14) . . . . ?
Si2 O4 C22 C21 91.0(14) . . . . ?
Si2A O4 C22 C21 112.6(15) . . . . ?
O5 C21 C22 O4 -45.1(18) . . . . ?
C20 C21 C22 O4 76.4(14) . . . . ?
O5 C21 C22 C23 -161.0(13) . . . . ?
C20 C21 C22 C23 -39.5(13) . . . . ?
C20 O2 C23 C22 -13.8(14) . . . . ?
C20 O2 C23 C24 114.2(13) . . . . ?
O4 C22 C23 O2 -82.8(12) . . . . ?
C21 C22 C23 O2 33.6(13) . . . . ?
O4 C22 C23 C24 152.6(11) . . . . ?
C21 C22 C23 C24 -90.9(14) . . . . ?
Si1 O3 C24 C23 -142.5(11) . . . . ?
O2 C23 C24 O3 -60.6(16) . . . . ?
C22 C23 C24 O3 60.1(17) . . . . ?
O5 Si3 C39 C42 51.2(16) . . . . ?
C38 Si3 C39 C42 -69.8(17) . . . . ?
C37 Si3 C39 C42 169.9(15) . . . . ?
O5 Si3 C39 C40 176.3(17) . . . . ?
C38 Si3 C39 C40 55(2) . . . . ?
C37 Si3 C39 C40 -65(2) . . . . ?
O5 Si3 C39 C41 -63.4(19) . . . . ?
C38 Si3 C39 C41 175.6(18) . . . . ?
C37 Si3 C39 C41 55(2) . . . . ?
